data_7215066
loop_
_publ_author_name
'Zheng, Sheng-Run'
'Chen, Rui-Ling'
'Xie, Tao'
'Liu, Zi-Meng'
'Wen, Xi-Ling'
'Chen, Xue-Yun'
'Fan, Jun'
'Zhang, Wei-Guang'

_publ_section_title
;
 Construction of several new s-/p-block complexes containing binuclear
 metal--terpyridine building blocks: dependence of structural diversity on
 the number of coordinated water molecules
;
_journal_issue 19
_journal_name_full CrystEngComm
_journal_page_first 4029
_journal_paper_doi 10.1039/c3ce41790e
_journal_volume 16
_journal_year 2014
_chemical_formula_sum 'C63 H57 N9 O27 Pb3 S6'
_chemical_formula_weight 2186.11
_chemical_name_systematic
; 
 ? 
;
_space_group_IT_number 2
_symmetry_cell_setting triclinic
_symmetry_space_group_name_Hall '-P 1'
_symmetry_space_group_name_H-M 'P -1'
_atom_sites_solution_hydrogens geom
_atom_sites_solution_primary direct
_atom_sites_solution_secondary difmap
_audit_creation_method SHELXL-97
_cell_angle_alpha 97.4430(10)
_cell_angle_beta 101.7930(10)
_cell_angle_gamma 90.4240(10)
_cell_formula_units_Z 2
_cell_length_a 13.8500(12)
_cell_length_b 14.6293(12)
_cell_length_c 17.9504(16)
_cell_measurement_reflns_used 3389
_cell_measurement_temperature 296(2)
_cell_measurement_theta_max 22.03
_cell_measurement_theta_min 2.27
_cell_volume 3528.1(5)
_computing_cell_refinement 'Bruker SAINT'
_computing_data_collection 'Bruker APEX2'
_computing_data_reduction 'Bruker SAINT'
_computing_molecular_graphics 'Bruker SHELXTL'
_computing_publication_material 'Bruker SHELXTL'
_computing_structure_refinement 'SHELXL-97 (Sheldrick, 2008)'
_computing_structure_solution 'SHELXS-97 (Sheldrick, 2008)'
_diffrn_ambient_temperature 296(2)
_diffrn_measured_fraction_theta_full 0.986
_diffrn_measured_fraction_theta_max 0.986
_diffrn_measurement_device_type 'Bruker APEX-II CCD'
_diffrn_measurement_method '\f and \w scans'
_diffrn_radiation_monochromator graphite
_diffrn_radiation_source 'fine-focus sealed tube'
_diffrn_radiation_type MoK\a
_diffrn_radiation_wavelength 0.71073
_diffrn_reflns_av_R_equivalents 0.0402
_diffrn_reflns_av_sigmaI/netI 0.0786
_diffrn_reflns_limit_h_max 13
_diffrn_reflns_limit_h_min -15
_diffrn_reflns_limit_k_max 16
_diffrn_reflns_limit_k_min -13
_diffrn_reflns_limit_l_max 20
_diffrn_reflns_limit_l_min -20
_diffrn_reflns_number 16274
_diffrn_reflns_theta_full 23.78
_diffrn_reflns_theta_max 23.78
_diffrn_reflns_theta_min 1.50
_exptl_absorpt_coefficient_mu 7.409
_exptl_absorpt_correction_T_max 0.3489
_exptl_absorpt_correction_T_min 0.2806
_exptl_absorpt_correction_type multi-scan
_exptl_crystal_colour yellow
_exptl_crystal_density_diffrn 2.058
_exptl_crystal_density_method 'not measured'
_exptl_crystal_description block
_exptl_crystal_F_000 2112
_exptl_crystal_size_max 0.23
_exptl_crystal_size_mid 0.20
_exptl_crystal_size_min 0.18
_refine_diff_density_max 1.543
_refine_diff_density_min -1.223
_refine_diff_density_rms 0.146
_refine_ls_extinction_method none
_refine_ls_goodness_of_fit_ref 0.987
_refine_ls_hydrogen_treatment constr
_refine_ls_matrix_type full
_refine_ls_number_parameters 1000
_refine_ls_number_reflns 10652
_refine_ls_number_restraints 66
_refine_ls_restrained_S_all 0.989
_refine_ls_R_factor_all 0.0754
_refine_ls_R_factor_gt 0.0457
_refine_ls_shift/su_max 0.001
_refine_ls_shift/su_mean 0.000
_refine_ls_structure_factor_coef Fsqd
_refine_ls_weighting_details 'calc w=1/[\s^2^(Fo^2^)+(0.0500P)^2^+0.0000P] where P=(Fo^2^+2Fc^2^)/3'
_refine_ls_weighting_scheme calc
_refine_ls_wR_factor_gt 0.0985
_refine_ls_wR_factor_ref 0.1143
_reflns_number_gt 7467
_reflns_number_total 10652
_reflns_threshold_expression >2sigma(I)
_cod_data_source_file c3ce41790e.txt
_cod_data_source_block 5Pb
_cod_depositor_comments
;
The following automatic conversions were performed:

'_symmetry_cell_setting' value 'Triclinic' changed to 'triclinic'
according to
/usr/data/users/saulius/crontab/automatic-downloads/current/RSC/lib/dictionaries/cif_core.dic
dictionary named 'cif_core.dic' version 2.4.2 from 2011-04-26.

Automatic conversion script
Id: cif_fix_values 2281 2013-09-26 08:29:07Z andrius 
;
_cod_original_sg_symbol_H-M 'P-1   '
_cod_database_code 7215066

loop_
_symmetry_equiv_pos_as_xyz
'x, y, z'
'-x, -y, -z'

loop_
_atom_site_label
_atom_site_type_symbol
_atom_site_fract_x
_atom_site_fract_y
_atom_site_fract_z
_atom_site_U_iso_or_equiv
_atom_site_adp_type
_atom_site_occupancy
_atom_site_symmetry_multiplicity
_atom_site_calc_flag
_atom_site_refinement_flags
_atom_site_disorder_assembly
_atom_site_disorder_group
Pb1 Pb 0.32397(3) 0.19604(2) 0.36178(2) 0.04070(13) Uani 1 1 d . . .
Pb2 Pb 0.70139(3) 0.87636(3) 0.11358(2) 0.04478(13) Uani 1 1 d . . .
Pb3 Pb 0.99354(3) 0.35793(3) 0.20642(3) 0.05091(15) Uani 1 1 d . . .
C1 C 0.7944(8) 0.9598(7) 0.3004(7) 0.059(3) Uani 1 1 d . . .
H1A H 0.7941 1.0137 0.2780 0.070 Uiso 1 1 calc R . .
C2 C 0.8351(8) 0.9629(8) 0.3797(8) 0.062(3) Uani 1 1 d . . .
H2A H 0.8632 1.0172 0.4092 0.074 Uiso 1 1 calc R . .
C3 C 0.8315(8) 0.8834(8) 0.4112(7) 0.060(3) Uani 1 1 d . . .
H3A H 0.8562 0.8833 0.4634 0.072 Uiso 1 1 calc R . .
C4 C 0.7918(8) 0.8035(7) 0.3664(6) 0.051(3) Uani 1 1 d . . .
H4A H 0.7902 0.7493 0.3882 0.061 Uiso 1 1 calc R . .
C5 C 0.7540(7) 0.8035(7) 0.2888(6) 0.039(3) Uani 1 1 d . . .
C6 C 0.7106(6) 0.7200(6) 0.2382(6) 0.035(2) Uani 1 1 d . . .
C7 C 0.6987(7) 0.6387(6) 0.2656(6) 0.040(3) Uani 1 1 d . . .
H7A H 0.7157 0.6365 0.3182 0.048 Uiso 1 1 calc R . .
C8 C 0.6623(7) 0.5598(7) 0.2172(6) 0.039(2) Uani 1 1 d . . .
C9 C 0.6368(6) 0.5669(7) 0.1398(7) 0.046(3) Uani 1 1 d . . .
H9A H 0.6108 0.5152 0.1055 0.056 Uiso 1 1 calc R . .
C10 C 0.6488(6) 0.6489(6) 0.1122(6) 0.034(2) Uani 1 1 d . . .
C11 C 0.6217(7) 0.6595(7) 0.0301(6) 0.036(2) Uani 1 1 d . . .
C12 C 0.5982(7) 0.5847(7) -0.0261(6) 0.044(3) Uani 1 1 d . . .
H12A H 0.5965 0.5252 -0.0133 0.053 Uiso 1 1 calc R . .
C13 C 0.5773(7) 0.6004(8) -0.1019(7) 0.053(3) Uani 1 1 d . . .
H13A H 0.5625 0.5509 -0.1410 0.064 Uiso 1 1 calc R . .
C14 C 0.5784(9) 0.6884(9) -0.1197(7) 0.066(4) Uani 1 1 d . . .
H14A H 0.5635 0.6993 -0.1706 0.079 Uiso 1 1 calc R . .
C15 C 0.6015(9) 0.7592(9) -0.0624(7) 0.070(4) Uani 1 1 d . . .
H15A H 0.6016 0.8191 -0.0746 0.084 Uiso 1 1 calc R . .
C16 C 0.6432(7) 0.4737(6) 0.2501(6) 0.037(2) Uani 1 1 d . . .
C17 C 0.6760(7) 0.3854(7) 0.2280(6) 0.040(3) Uani 1 1 d . . .
C18 C 0.6545(6) 0.3128(7) 0.2661(6) 0.044(3) Uani 1 1 d . . .
H18A H 0.6779 0.2546 0.2534 0.053 Uiso 1 1 calc R . .
C19 C 0.5997(7) 0.3260(7) 0.3216(6) 0.044(3) Uani 1 1 d . . .
C20 C 0.5648(8) 0.4102(7) 0.3429(6) 0.052(3) Uani 1 1 d . . .
H20A H 0.5271 0.4184 0.3804 0.062 Uiso 1 1 calc R . .
C21 C 0.5876(8) 0.4838(7) 0.3063(7) 0.061(3) Uani 1 1 d . . .
H21A H 0.5644 0.5417 0.3202 0.074 Uiso 1 1 calc R . .
C22 C 0.9089(9) 0.3762(8) 0.3692(7) 0.065(4) Uani 1 1 d . . .
H22A H 0.9112 0.3127 0.3567 0.078 Uiso 1 1 calc R A .
C23 C 0.8713(10) 0.4100(9) 0.4326(9) 0.081(4) Uani 1 1 d . . .
H23A H 0.8449 0.3705 0.4604 0.097 Uiso 1 1 calc R . .
C24 C 0.8743(10) 0.5043(9) 0.4533(7) 0.081(4) Uani 1 1 d . . .
H24A H 0.8526 0.5291 0.4971 0.097 Uiso 1 1 calc R A .
C25 C 0.9091(9) 0.5618(8) 0.4093(7) 0.069(4) Uani 1 1 d . . .
H25A H 0.9110 0.6255 0.4222 0.083 Uiso 1 1 calc R . .
C26 C 0.9416(7) 0.5207(7) 0.3440(6) 0.044(3) Uani 1 1 d . . .
C27 C 0.9805(6) 0.5773(7) 0.2933(6) 0.041(3) Uani 1 1 d . A .
C28 C 0.9854(7) 0.6744(7) 0.3047(6) 0.043(3) Uani 1 1 d . . .
H28A H 0.9607 0.7058 0.3448 0.051 Uiso 1 1 calc R A .
C29 C 1.0254(6) 0.7234(6) 0.2584(6) 0.034(2) Uani 1 1 d . . .
C30 C 1.0564(6) 0.6734(6) 0.1958(5) 0.035(2) Uani 1 1 d . . .
H30A H 1.0823 0.7044 0.1618 0.041 Uiso 1 1 calc R A .
C31 C 1.0484(7) 0.5784(6) 0.1846(5) 0.032(2) Uani 1 1 d . A .
C32 C 1.0828(7) 0.5237(6) 0.1197(5) 0.034(2) Uani 1 1 d . . .
C33 C 1.1345(7) 0.5626(7) 0.0727(6) 0.049(3) Uani 1 1 d . . .
H33A H 1.1514 0.6253 0.0820 0.059 Uiso 1 1 calc R . .
C34 C 1.1606(8) 0.5077(8) 0.0122(7) 0.056(3) Uani 1 1 d . . .
H34A H 1.1954 0.5331 -0.0198 0.067 Uiso 1 1 calc R A .
C35 C 1.1349(8) 0.4148(8) -0.0007(7) 0.055(3) Uani 1 1 d . . .
H35A H 1.1518 0.3766 -0.0413 0.066 Uiso 1 1 calc R . .
C36 C 1.0850(8) 0.3814(8) 0.0468(8) 0.068(4) Uani 1 1 d . . .
H36A H 1.0679 0.3187 0.0381 0.082 Uiso 1 1 calc R A .
C37 C 1.0311(6) 0.8278(6) 0.2729(6) 0.033(2) Uani 1 1 d . . .
C38 C 1.0056(6) 0.8890(6) 0.2202(5) 0.031(2) Uani 1 1 d . . .
C39 C 1.0180(7) 0.9844(6) 0.2455(6) 0.039(2) Uani 1 1 d . . .
H39A H 1.0000 1.0256 0.2102 0.046 Uiso 1 1 calc R A .
C40 C 1.0563(6) 1.0181(6) 0.3211(5) 0.033(2) Uani 1 1 d . . .
C41 C 1.0829(7) 0.9568(6) 0.3741(6) 0.038(2) Uani 1 1 d . . .
H41A H 1.1089 0.9782 0.4254 0.046 Uiso 1 1 calc R A .
C42 C 1.0699(7) 0.8627(6) 0.3487(5) 0.036(2) Uani 1 1 d . . .
H42A H 1.0879 0.8215 0.3841 0.043 Uiso 1 1 calc R . .
C43 C 1.4185(7) 1.1800(8) 0.5516(7) 0.058(3) Uani 1 1 d . . .
H43A H 1.4297 1.2429 0.5520 0.070 Uiso 1 1 calc R . .
C44 C 1.4339(7) 1.1455(9) 0.6203(7) 0.054(3) Uani 1 1 d . . .
H44A H 1.4536 1.1843 0.6664 0.064 Uiso 1 1 calc R . .
C45 C 1.4202(7) 1.0551(9) 0.6197(7) 0.055(3) Uani 1 1 d . . .
H45A H 1.4322 1.0302 0.6657 0.066 Uiso 1 1 calc R . .
C46 C 1.3883(8) 0.9982(7) 0.5516(7) 0.050(3) Uani 1 1 d . . .
H46A H 1.3757 0.9356 0.5513 0.061 Uiso 1 1 calc R . .
C47 C 1.3752(6) 1.0362(6) 0.4832(5) 0.032(2) Uani 1 1 d . . .
C48 C 1.3431(6) 0.9775(6) 0.4068(5) 0.028(2) Uani 1 1 d . . .
C49 C 1.3415(6) 0.8825(6) 0.4002(6) 0.034(2) Uani 1 1 d . . .
H49A H 1.3612 0.8531 0.4435 0.040 Uiso 1 1 calc R . .
C50 C 1.3097(6) 0.8308(6) 0.3276(6) 0.037(3) Uani 1 1 d . . .
C51 C 1.2806(7) 0.8792(6) 0.2661(6) 0.039(2) Uani 1 1 d . . .
H51A H 1.2569 0.8472 0.2174 0.047 Uiso 1 1 calc R . .
C52 C 1.2864(6) 0.9748(6) 0.2760(6) 0.035(2) Uani 1 1 d . . .
C53 C 1.2525(7) 1.0262(7) 0.2097(6) 0.039(2) Uani 1 1 d . . .
C54 C 1.2110(8) 0.9842(7) 0.1374(6) 0.054(3) Uani 1 1 d . . .
H54A H 1.2067 0.9201 0.1272 0.065 Uiso 1 1 calc R . .
C55 C 1.1754(9) 1.0367(8) 0.0794(7) 0.070(4) Uani 1 1 d . . .
H55A H 1.1465 1.0091 0.0302 0.084 Uiso 1 1 calc R . .
C56 C 1.1843(10) 1.1299(8) 0.0971(7) 0.077(4) Uani 1 1 d . . .
H56A H 1.1612 1.1672 0.0596 0.093 Uiso 1 1 calc R . .
C57 C 1.2273(8) 1.1691(8) 0.1703(7) 0.059(3) Uani 1 1 d . . .
H57A H 1.2342 1.2330 0.1807 0.070 Uiso 1 1 calc R . .
C58 C 1.2997(6) 0.7276(6) 0.3209(6) 0.032(2) Uani 1 1 d . . .
C59 C 1.3239(7) 0.6648(6) 0.2618(6) 0.037(2) Uani 1 1 d . . .
C60 C 1.3075(6) 0.5714(6) 0.2618(5) 0.034(2) Uani 1 1 d . . .
H60A H 1.3218 0.5296 0.2222 0.041 Uiso 1 1 calc R . .
C61 C 1.2704(7) 0.5392(6) 0.3193(6) 0.041(3) Uani 1 1 d . A .
C62 C 1.2456(8) 0.5986(6) 0.3772(6) 0.049(3) Uani 1 1 d . . .
H62A H 1.2180 0.5770 0.4150 0.059 Uiso 1 1 calc R . .
C63 C 1.2631(8) 0.6930(6) 0.3777(6) 0.045(3) Uani 1 1 d . . .
H63A H 1.2494 0.7340 0.4181 0.054 Uiso 1 1 calc R . .
N1 N 0.7565(6) 0.8819(5) 0.2568(5) 0.045(2) Uani 1 1 d . . .
N2 N 0.6842(5) 0.7257(5) 0.1625(4) 0.036(2) Uani 1 1 d . . .
N3 N 0.6247(6) 0.7456(6) 0.0132(5) 0.047(2) Uani 1 1 d . . .
N4 N 1.0118(5) 0.5304(5) 0.2323(5) 0.040(2) Uani 1 1 d . A .
N04 N 0.9415(6) 0.4299(6) 0.3260(5) 0.050(2) Uani 1 1 d . . .
N6 N 1.0576(6) 0.4333(6) 0.1071(6) 0.056(3) Uani 1 1 d . . .
N7 N 1.3873(6) 1.1259(5) 0.4823(5) 0.042(2) Uani 1 1 d . . .
N8 N 1.3184(5) 1.0238(5) 0.3458(4) 0.0297(18) Uani 1 1 d . . .
N9 N 1.2592(6) 1.1199(6) 0.2261(5) 0.047(2) Uani 1 1 d . . .
O1 O 0.6737(6) 0.3566(5) 0.0831(4) 0.064(2) Uani 1 1 d . . .
O2 O 0.7895(6) 0.2719(5) 0.1692(5) 0.069(2) Uani 1 1 d . . .
O3 O 0.8216(5) 0.4322(5) 0.1656(4) 0.054(2) Uani 1 1 d . . .
O4 O 0.5518(7) 0.2630(6) 0.4385(5) 0.087(3) Uani 1 1 d . . .
O5 O 0.6603(6) 0.1734(6) 0.3671(6) 0.107(4) Uani 1 1 d . . .
O6 O 0.4868(5) 0.1791(5) 0.3141(5) 0.064(2) Uani 1 1 d . . .
O7 O 0.8702(5) 0.7894(4) 0.1220(4) 0.0484(19) Uani 1 1 d . . .
O8 O 0.9061(6) 0.9411(5) 0.0947(4) 0.060(2) Uani 1 1 d . . .
O9 O 1.0227(5) 0.8195(5) 0.0822(4) 0.0532(19) Uani 1 1 d . . .
O10 O 1.1654(5) 1.1546(5) 0.3982(5) 0.062(2) Uani 1 1 d . . .
O11 O 1.0475(8) 1.1863(5) 0.2882(5) 0.092(3) Uani 1 1 d . . .
O12 O 0.9967(6) 1.1542(5) 0.4031(6) 0.086(3) Uani 1 1 d . . .
O13 O 1.2947(5) 0.7332(5) 0.1319(4) 0.0528(19) Uani 1 1 d . . .
O14 O 1.4534(5) 0.7644(5) 0.2181(4) 0.059(2) Uani 1 1 d . . .
O15 O 1.4121(6) 0.6121(5) 0.1492(4) 0.067(2) Uani 1 1 d . . .
O16 O 1.3408(11) 0.3769(11) 0.3164(12) 0.058(5) Uani 0.50 1 d PU A 1
O17 O 1.1768(9) 0.3911(8) 0.2414(8) 0.043(3) Uani 0.50 1 d PU A 1
O18 O 1.2017(14) 0.4068(11) 0.3790(10) 0.063(4) Uani 0.50 1 d PU A 1
O18' O 1.3036(17) 0.4049(12) 0.4000(12) 0.100(6) Uani 0.50 1 d PU A 2
O17' O 1.1547(13) 0.4019(12) 0.3248(13) 0.078(5) Uani 0.50 1 d PU A 2
O16' O 1.3004(16) 0.3688(13) 0.2696(12) 0.081(5) Uani 0.50 1 d PU A 2
S1 S 0.7447(2) 0.36017(19) 0.15546(18) 0.0499(7) Uani 1 1 d . . .
S2 S 0.5742(2) 0.2278(2) 0.3649(2) 0.0584(8) Uani 1 1 d . . .
S3 S 0.94804(19) 0.85738(18) 0.12125(15) 0.0414(6) Uani 1 1 d . . .
S4 S 1.06443(19) 1.13886(17) 0.35291(17) 0.0436(7) Uani 1 1 d . . .
S5 S 1.3762(2) 0.69553(18) 0.18390(16) 0.0439(7) Uani 1 1 d . . .
S6 S 1.2486(2) 0.41860(17) 0.31712(19) 0.0506(8) Uani 1 1 d . . .
O1W O 0.5363(6) 0.8855(5) 0.1467(5) 0.083(3) Uani 1 1 d . . .
H1WA H 0.4975 0.8636 0.1050 0.124 Uiso 1 1 d R . .
H1WB H 0.5370 0.8465 0.1783 0.124 Uiso 1 1 d R . .
O2W O 0.5982(8) 0.9974(8) -0.0071(9) 0.160(5) Uani 1 1 d . . .
O3W O 0.3224(11) -0.1800(7) 0.0073(6) 0.144(5) Uani 1 1 d . . .
O4W O 0.5026(10) 1.0706(7) 0.1755(7) 0.136(4) Uani 1 1 d . . .
O5W O 0.8412(6) 0.1963(6) 0.4777(5) 0.078(3) Uani 1 1 d . . .
O6W O 0.7267(19) 1.0858(9) 0.1495(9) 0.291(13) Uani 1 1 d . . .
O7W O 0.4906(14) 0.4163(10) 0.5287(10) 0.219(7) Uani 1 1 d . . .
O8W O 1.0794(9) 0.7808(9) -0.0616(7) 0.156(6) Uani 1 1 d . . .
O9W O 1.267(2) 0.3383(15) 0.5095(12) 0.383(18) Uani 1 1 d . . .

loop_
_atom_site_aniso_label
_atom_site_aniso_U_11
_atom_site_aniso_U_22
_atom_site_aniso_U_33
_atom_site_aniso_U_23
_atom_site_aniso_U_13
_atom_site_aniso_U_12
Pb1 0.0516(3) 0.0228(2) 0.0510(3) 0.01059(18) 0.0148(2) 0.00378(17)
Pb2 0.0543(3) 0.0315(2) 0.0516(3) 0.0127(2) 0.0137(2) 0.00220(18)
Pb3 0.0518(3) 0.0289(2) 0.0782(4) 0.0104(2) 0.0258(2) 0.00464(19)
C1 0.084(9) 0.033(7) 0.066(9) -0.003(6) 0.037(7) 0.004(6)
C2 0.063(8) 0.055(8) 0.065(10) -0.023(7) 0.023(7) -0.008(6)
C3 0.070(8) 0.061(9) 0.046(8) -0.003(7) 0.013(6) 0.009(7)
C4 0.066(7) 0.033(6) 0.052(8) 0.000(6) 0.012(6) 0.005(5)
C5 0.036(6) 0.048(7) 0.033(7) -0.006(5) 0.015(5) 0.007(5)
C6 0.033(5) 0.032(6) 0.041(7) 0.008(5) 0.011(5) 0.006(4)
C7 0.051(6) 0.038(6) 0.040(7) 0.024(5) 0.015(5) 0.009(5)
C8 0.039(6) 0.039(6) 0.040(7) 0.011(5) 0.005(5) 0.004(5)
C9 0.029(5) 0.031(6) 0.078(9) 0.009(6) 0.008(5) -0.007(4)
C10 0.033(5) 0.031(6) 0.042(7) 0.010(5) 0.014(5) -0.001(4)
C11 0.037(5) 0.037(6) 0.035(6) 0.008(5) 0.011(5) 0.002(5)
C12 0.051(6) 0.043(7) 0.035(7) 0.004(5) 0.002(5) -0.009(5)
C13 0.054(7) 0.046(7) 0.057(8) -0.011(6) 0.015(6) 0.003(6)
C14 0.090(10) 0.063(9) 0.042(8) 0.011(7) 0.003(7) -0.013(7)
C15 0.091(10) 0.060(9) 0.055(9) 0.029(7) -0.007(7) -0.008(7)
C16 0.042(6) 0.033(6) 0.040(6) 0.011(5) 0.014(5) 0.000(5)
C17 0.041(6) 0.047(7) 0.032(6) 0.006(5) 0.009(5) -0.004(5)
C18 0.033(6) 0.041(6) 0.063(8) 0.026(6) 0.007(5) -0.009(5)
C19 0.046(6) 0.041(7) 0.047(7) 0.016(5) 0.010(5) -0.010(5)
C20 0.069(7) 0.047(7) 0.051(7) 0.014(6) 0.036(6) -0.004(6)
C21 0.068(8) 0.040(7) 0.091(10) 0.029(7) 0.039(7) 0.016(6)
C22 0.086(9) 0.046(8) 0.071(10) 0.033(7) 0.017(8) 0.005(7)
C23 0.107(11) 0.058(9) 0.105(12) 0.055(8) 0.056(9) 0.018(8)
C24 0.133(12) 0.071(10) 0.061(9) 0.034(8) 0.056(9) 0.021(9)
C25 0.107(10) 0.049(7) 0.068(9) 0.022(7) 0.046(8) 0.032(7)
C26 0.043(6) 0.046(7) 0.050(7) 0.031(6) 0.007(5) 0.015(5)
C27 0.023(5) 0.033(6) 0.067(8) 0.008(6) 0.010(5) 0.008(4)
C28 0.046(6) 0.038(6) 0.045(7) 0.007(5) 0.009(5) 0.017(5)
C29 0.038(5) 0.026(5) 0.040(6) 0.002(5) 0.015(5) 0.009(4)
C30 0.038(5) 0.034(6) 0.034(6) 0.008(5) 0.010(5) 0.003(4)
C31 0.043(6) 0.020(5) 0.036(6) 0.005(4) 0.014(5) 0.001(4)
C32 0.038(5) 0.029(6) 0.036(6) 0.000(5) 0.011(5) 0.006(4)
C33 0.062(7) 0.035(6) 0.055(8) 0.003(6) 0.026(6) 0.014(5)
C34 0.068(8) 0.049(8) 0.057(8) 0.009(6) 0.026(6) 0.005(6)
C35 0.058(7) 0.056(8) 0.053(8) -0.009(6) 0.026(6) 0.014(6)
C36 0.078(8) 0.044(7) 0.091(11) -0.014(7) 0.052(8) -0.003(6)
C37 0.030(5) 0.030(6) 0.040(7) -0.007(5) 0.016(5) 0.005(4)
C38 0.032(5) 0.034(6) 0.030(6) 0.009(5) 0.013(4) 0.007(4)
C39 0.041(6) 0.032(6) 0.047(7) 0.018(5) 0.009(5) 0.002(5)
C40 0.036(5) 0.032(6) 0.030(6) 0.002(5) 0.006(4) 0.000(4)
C41 0.045(6) 0.037(6) 0.029(6) -0.003(5) 0.004(5) -0.004(5)
C42 0.046(6) 0.032(6) 0.032(6) 0.006(5) 0.012(5) 0.015(5)
C43 0.042(6) 0.057(8) 0.066(9) -0.024(7) 0.012(6) -0.002(6)
C44 0.048(7) 0.061(9) 0.042(8) -0.014(6) 0.000(6) 0.008(6)
C45 0.043(6) 0.071(9) 0.052(8) 0.006(7) 0.014(6) 0.016(6)
C46 0.065(7) 0.040(7) 0.050(8) 0.011(6) 0.017(6) 0.010(6)
C47 0.031(5) 0.033(6) 0.036(6) 0.011(5) 0.010(4) 0.010(4)
C48 0.033(5) 0.025(5) 0.032(6) 0.013(4) 0.012(4) 0.006(4)
C49 0.033(5) 0.029(6) 0.037(6) 0.013(5) 0.000(4) 0.000(4)
C50 0.032(5) 0.020(5) 0.062(8) 0.008(5) 0.018(5) 0.008(4)
C51 0.051(6) 0.027(6) 0.040(7) 0.003(5) 0.012(5) 0.003(5)
C52 0.035(5) 0.035(6) 0.040(7) 0.009(5) 0.017(5) 0.005(4)
C53 0.039(6) 0.037(6) 0.037(7) 0.004(5) 0.005(5) -0.002(5)
C54 0.072(8) 0.041(7) 0.046(8) 0.011(6) 0.001(6) -0.002(6)
C55 0.104(10) 0.059(9) 0.040(8) 0.015(6) -0.005(7) -0.007(7)
C56 0.132(12) 0.046(8) 0.053(9) 0.022(7) 0.005(8) 0.021(8)
C57 0.085(9) 0.035(7) 0.058(9) 0.007(6) 0.019(7) 0.012(6)
C58 0.030(5) 0.021(5) 0.045(7) 0.011(5) 0.003(4) 0.005(4)
C59 0.043(6) 0.024(6) 0.045(7) 0.005(5) 0.009(5) 0.003(4)
C60 0.036(5) 0.030(6) 0.034(6) -0.003(5) 0.009(5) 0.005(4)
C61 0.041(6) 0.021(5) 0.062(8) 0.011(5) 0.012(5) -0.001(4)
C62 0.077(8) 0.027(6) 0.052(7) 0.012(5) 0.031(6) 0.000(5)
C63 0.075(7) 0.027(6) 0.042(7) 0.003(5) 0.036(6) 0.009(5)
N1 0.064(6) 0.026(5) 0.048(6) 0.003(4) 0.024(5) 0.001(4)
N2 0.045(5) 0.037(5) 0.029(5) 0.004(4) 0.012(4) 0.006(4)
N3 0.071(6) 0.038(5) 0.033(5) 0.011(4) 0.008(4) 0.001(4)
N4 0.036(5) 0.026(5) 0.060(6) 0.011(4) 0.012(4) 0.010(4)
N04 0.056(6) 0.030(5) 0.068(7) 0.019(5) 0.013(5) 0.000(4)
N6 0.064(6) 0.029(5) 0.080(8) -0.002(5) 0.034(5) -0.004(4)
N7 0.056(5) 0.026(5) 0.048(6) 0.008(4) 0.016(4) -0.001(4)
N8 0.040(4) 0.019(4) 0.032(5) 0.001(4) 0.014(4) 0.004(3)
N9 0.070(6) 0.034(5) 0.040(6) 0.019(4) 0.010(5) 0.010(4)
O1 0.073(5) 0.067(6) 0.050(5) 0.006(4) 0.006(4) 0.005(4)
O2 0.078(5) 0.047(5) 0.098(7) 0.023(5) 0.045(5) 0.020(4)
O3 0.056(5) 0.048(5) 0.064(5) 0.019(4) 0.022(4) 0.004(4)
O4 0.127(8) 0.087(7) 0.053(6) 0.023(5) 0.028(5) -0.027(6)
O5 0.069(6) 0.108(8) 0.171(11) 0.100(7) 0.037(6) 0.034(5)
O6 0.067(5) 0.048(5) 0.083(6) 0.014(4) 0.026(5) -0.009(4)
O7 0.050(4) 0.034(4) 0.057(5) -0.006(4) 0.011(4) -0.005(3)
O8 0.092(6) 0.047(5) 0.034(5) 0.011(4) -0.005(4) 0.004(4)
O9 0.072(5) 0.062(5) 0.032(4) 0.002(4) 0.028(4) 0.006(4)
O10 0.049(5) 0.048(5) 0.083(6) -0.010(4) 0.008(4) -0.004(4)
O11 0.173(9) 0.034(5) 0.062(6) 0.010(4) 0.004(6) 0.008(5)
O12 0.091(6) 0.049(5) 0.130(9) -0.019(5) 0.071(6) 0.004(5)
O13 0.071(5) 0.053(5) 0.035(4) 0.008(4) 0.010(4) 0.009(4)
O14 0.058(5) 0.064(5) 0.055(5) 0.006(4) 0.014(4) -0.024(4)
O15 0.101(6) 0.049(5) 0.063(6) 0.002(4) 0.047(5) 0.018(4)
O16 0.041(8) 0.032(8) 0.095(12) 0.017(9) -0.006(8) 0.008(7)
O17 0.049(7) 0.012(6) 0.056(8) -0.003(6) -0.013(6) 0.001(5)
O18 0.088(10) 0.055(8) 0.052(9) 0.021(7) 0.019(8) -0.019(8)
O18' 0.144(12) 0.062(9) 0.090(11) 0.032(9) -0.001(11) 0.012(10)
O17' 0.069(9) 0.065(8) 0.102(11) 0.029(9) 0.010(9) -0.009(8)
O16' 0.106(11) 0.045(8) 0.094(11) -0.012(9) 0.037(9) 0.002(9)
S1 0.0568(17) 0.0411(17) 0.058(2) 0.0105(14) 0.0237(15) 0.0055(14)
S2 0.0558(18) 0.056(2) 0.073(2) 0.0359(17) 0.0166(16) -0.0021(15)
S3 0.0548(16) 0.0378(16) 0.0315(16) 0.0058(12) 0.0078(13) 0.0019(13)
S4 0.0503(16) 0.0289(15) 0.0523(19) 0.0009(13) 0.0150(14) 0.0058(12)
S5 0.0554(17) 0.0368(16) 0.0435(17) 0.0055(13) 0.0196(14) -0.0004(13)
S6 0.0618(19) 0.0210(14) 0.073(2) 0.0125(14) 0.0194(17) 0.0003(13)
O1W 0.089(6) 0.065(6) 0.115(8) 0.040(5) 0.051(6) 0.017(5)
O2W 0.121(9) 0.129(10) 0.234(16) 0.073(10) 0.013(10) 0.023(8)
O3W 0.289(16) 0.070(7) 0.087(8) -0.006(6) 0.084(9) -0.020(8)
O4W 0.203(12) 0.094(8) 0.116(10) 0.016(7) 0.043(9) 0.038(8)
O5W 0.096(6) 0.091(6) 0.057(6) 0.018(5) 0.036(5) 0.025(5)
O6W 0.65(4) 0.065(9) 0.153(15) -0.011(9) 0.091(19) -0.030(15)
O7W 0.28(2) 0.169(14) 0.224(19) -0.002(13) 0.115(15) 0.020(14)
O8W 0.149(10) 0.223(14) 0.097(9) -0.043(9) 0.067(8) -0.073(10)
O9W 0.67(5) 0.35(3) 0.22(2) 0.16(2) 0.21(3) 0.38(3)

loop_
_atom_type_symbol
_atom_type_description
_atom_type_scat_dispersion_real
_atom_type_scat_dispersion_imag
_atom_type_scat_source
C C 0.0033 0.0016 'International Tables Vol C Tables 4.2.6.8 and 6.1.1.4'
H H 0.0000 0.0000 'International Tables Vol C Tables 4.2.6.8 and 6.1.1.4'
N N 0.0061 0.0033 'International Tables Vol C Tables 4.2.6.8 and 6.1.1.4'
O O 0.0106 0.0060 'International Tables Vol C Tables 4.2.6.8 and 6.1.1.4'
S S 0.1246 0.1234 'International Tables Vol C Tables 4.2.6.8 and 6.1.1.4'
Pb Pb -3.3944 10.1111 'International Tables Vol C Tables 4.2.6.8 and 6.1.1.4'

loop_
_geom_angle_atom_site_label_1
_geom_angle_atom_site_label_2
_geom_angle_atom_site_label_3
_geom_angle
_geom_angle_site_symmetry_1
_geom_angle_site_symmetry_3
N8 Pb1 O10 75.8(2) 1_445 1_445
N8 Pb1 N7 64.9(3) 1_445 1_445
O10 Pb1 N7 79.0(3) 1_445 1_445
N8 Pb1 N9 65.3(3) 1_445 1_445
O10 Pb1 N9 90.3(3) 1_445 1_445
N7 Pb1 N9 130.2(3) 1_445 1_445
N8 Pb1 O6 84.9(2) 1_445 .
O10 Pb1 O6 160.6(2) 1_445 .
N7 Pb1 O6 94.3(3) 1_445 .
N9 Pb1 O6 80.1(3) 1_445 .
O1W Pb2 N2 77.6(2) . .
O1W Pb2 N3 85.1(3) . .
N2 Pb2 N3 64.9(3) . .
O1W Pb2 N1 82.2(3) . .
N2 Pb2 N1 65.4(3) . .
N3 Pb2 N1 130.2(3) . .
O1W Pb2 O7 147.8(2) . .
N2 Pb2 O7 70.7(2) . .
N3 Pb2 O7 87.1(2) . .
N1 Pb2 O7 79.3(2) . .
N4 Pb3 O17 75.3(3) . .
N4 Pb3 N04 64.8(3) . .
O17 Pb3 N04 101.2(4) . .
N4 Pb3 N6 64.8(3) . .
O17 Pb3 N6 66.9(4) . .
N04 Pb3 N6 129.6(3) . .
N4 Pb3 O17' 72.5(4) . .
O17 Pb3 O17' 34.4(5) . .
N04 Pb3 O17' 69.0(5) . .
N6 Pb3 O17' 97.0(5) . .
N4 Pb3 O3 69.8(2) . .
O17 Pb3 O3 143.9(3) . .
N04 Pb3 O3 71.9(2) . .
N6 Pb3 O3 89.8(3) . .
O17' Pb3 O3 134.1(4) . .
N1 C1 C2 122.0(11) . .
C3 C2 C1 117.5(11) . .
C4 C3 C2 120.4(12) . .
C3 C4 C5 120.0(11) . .
N1 C5 C4 120.3(9) . .
N1 C5 C6 117.5(9) . .
C4 C5 C6 122.2(10) . .
N2 C6 C7 120.6(9) . .
N2 C6 C5 117.3(8) . .
C7 C6 C5 122.1(10) . .
C6 C7 C8 121.5(10) . .
C9 C8 C7 117.0(9) . .
C9 C8 C16 123.0(9) . .
C7 C8 C16 119.8(9) . .
C8 C9 C10 121.5(10) . .
C9 C10 N2 119.5(9) . .
C9 C10 C11 123.2(9) . .
N2 C10 C11 117.3(8) . .
N3 C11 C12 121.9(9) . .
N3 C11 C10 116.2(8) . .
C12 C11 C10 121.9(9) . .
C13 C12 C11 118.3(10) . .
C12 C13 C14 120.2(10) . .
C15 C14 C13 119.2(11) . .
C14 C15 N3 121.9(11) . .
C21 C16 C17 118.5(9) . .
C21 C16 C8 115.8(9) . .
C17 C16 C8 125.6(9) . .
C18 C17 C16 118.5(9) . .
C18 C17 S1 117.3(8) . .
C16 C17 S1 124.2(8) . .
C19 C18 C17 121.0(10) . .
C20 C19 C18 121.7(9) . .
C20 C19 S2 121.0(8) . .
C18 C19 S2 117.2(8) . .
C19 C20 C21 117.7(10) . .
C16 C21 C20 122.4(10) . .
N04 C22 C23 122.8(11) . .
C22 C23 C24 117.9(11) . .
C25 C24 C23 120.2(12) . .
C24 C25 C26 117.6(11) . .
N04 C26 C25 121.8(10) . .
N04 C26 C27 116.9(10) . .
C25 C26 C27 121.3(10) . .
N4 C27 C28 119.8(10) . .
N4 C27 C26 116.5(9) . .
C28 C27 C26 123.7(10) . .
C29 C28 C27 121.6(10) . .
C28 C29 C30 117.2(9) . .
C28 C29 C37 120.4(9) . .
C30 C29 C37 122.3(9) . .
C31 C30 C29 120.1(9) . .
N4 C31 C30 122.2(9) . .
N4 C31 C32 116.7(8) . .
C30 C31 C32 121.2(9) . .
N6 C32 C33 121.0(9) . .
N6 C32 C31 116.0(9) . .
C33 C32 C31 123.0(9) . .
C32 C33 C34 119.4(10) . .
C35 C34 C33 119.5(11) . .
C36 C35 C34 118.2(10) . .
C35 C36 N6 124.1(11) . .
C38 C37 C42 118.6(8) . .
C38 C37 C29 128.0(9) . .
C42 C37 C29 113.3(9) . .
C37 C38 C39 119.1(9) . .
C37 C38 S3 125.0(7) . .
C39 C38 S3 115.7(7) . .
C40 C39 C38 121.7(9) . .
C39 C40 C41 119.4(9) . .
C39 C40 S4 120.9(7) . .
C41 C40 S4 119.6(7) . .
C42 C41 C40 118.6(9) . .
C41 C42 C37 122.6(9) . .
C44 C43 N7 122.8(11) . .
C45 C44 C43 118.6(11) . .
C44 C45 C46 120.6(11) . .
C45 C46 C47 118.7(10) . .
N7 C47 C46 121.8(9) . .
N7 C47 C48 116.8(8) . .
C46 C47 C48 121.4(9) . .
N8 C48 C49 122.9(9) . .
N8 C48 C47 115.6(8) . .
C49 C48 C47 121.5(8) . .
C48 C49 C50 119.3(9) . .
C51 C50 C49 117.2(8) . .
C51 C50 C58 123.0(9) . .
C49 C50 C58 119.6(9) . .
C50 C51 C52 120.8(9) . .
N8 C52 C51 121.5(9) . .
N8 C52 C53 118.0(8) . .
C51 C52 C53 120.4(9) . .
N9 C53 C54 120.9(9) . .
N9 C53 C52 115.6(9) . .
C54 C53 C52 123.3(9) . .
C55 C54 C53 120.3(10) . .
C56 C55 C54 117.6(11) . .
C55 C56 C57 120.2(11) . .
N9 C57 C56 122.7(10) . .
C63 C58 C59 118.3(8) . .
C63 C58 C50 116.2(9) . .
C59 C58 C50 125.5(9) . .
C58 C59 C60 119.0(9) . .
C58 C59 S5 125.3(7) . .
C60 C59 S5 115.7(7) . .
C61 C60 C59 121.2(9) . .
C60 C61 C62 121.1(9) . .
C60 C61 S6 120.2(8) . .
C62 C61 S6 118.7(8) . .
C61 C62 C63 117.8(10) . .
C58 C63 C62 122.6(9) . .
C5 N1 C1 119.8(10) . .
C5 N1 Pb2 119.3(6) . .
C1 N1 Pb2 120.7(7) . .
C6 N2 C10 119.9(8) . .
C6 N2 Pb2 120.2(6) . .
C10 N2 Pb2 119.9(6) . .
C11 N3 C15 118.5(9) . .
C11 N3 Pb2 120.9(6) . .
C15 N3 Pb2 119.6(7) . .
C31 N4 C27 119.0(8) . .
C31 N4 Pb3 120.7(6) . .
C27 N4 Pb3 120.2(6) . .
C22 N04 C26 119.7(11) . .
C22 N04 Pb3 118.8(8) . .
C26 N04 Pb3 121.3(7) . .
C32 N6 C36 117.8(10) . .
C32 N6 Pb3 120.4(7) . .
C36 N6 Pb3 120.7(7) . .
C47 N7 C43 117.4(9) . .
C47 N7 Pb1 120.4(6) . 1_665
C43 N7 Pb1 121.2(7) . 1_665
C48 N8 C52 118.2(8) . .
C48 N8 Pb1 121.2(6) . 1_665
C52 N8 Pb1 120.5(6) . 1_665
C57 N9 C53 118.4(9) . .
C57 N9 Pb1 121.1(7) . 1_665
C53 N9 Pb1 120.5(6) . 1_665
S1 O3 Pb3 108.1(4) . .
S2 O6 Pb1 116.0(4) . .
S3 O7 Pb2 107.9(3) . .
S4 O10 Pb1 131.7(5) . 1_665
S6 O17 Pb3 133.2(9) . .
S6 O17' Pb3 125.9(13) . .
O1 S1 O3 113.1(5) . .
O1 S1 O2 114.2(5) . .
O3 S1 O2 109.9(4) . .
O1 S1 C17 105.7(5) . .
O3 S1 C17 108.4(4) . .
O2 S1 C17 105.0(5) . .
O5 S2 O4 116.3(6) . .
O5 S2 O6 111.4(6) . .
O4 S2 O6 110.3(5) . .
O5 S2 C19 105.0(5) . .
O4 S2 C19 106.4(5) . .
O6 S2 C19 106.7(5) . .
O9 S3 O8 114.4(5) . .
O9 S3 O7 112.8(4) . .
O8 S3 O7 110.9(4) . .
O9 S3 C38 107.3(4) . .
O8 S3 C38 105.9(4) . .
O7 S3 C38 104.8(4) . .
O11 S4 O12 116.3(6) . .
O11 S4 O10 112.3(5) . .
O12 S4 O10 109.0(5) . .
O11 S4 C40 108.8(5) . .
O12 S4 C40 105.6(5) . .
O10 S4 C40 103.9(4) . .
O15 S5 O14 113.3(5) . .
O15 S5 O13 112.7(5) . .
O14 S5 O13 112.0(4) . .
O15 S5 C59 106.5(4) . .
O14 S5 C59 106.0(4) . .
O13 S5 C59 105.5(4) . .
O18 S6 O16 117.8(11) . .
O18 S6 O17' 44.1(9) . .
O16 S6 O17' 143.2(10) . .
O18 S6 O16' 139.5(11) . .
O16 S6 O16' 37.7(9) . .
O17' S6 O16' 127.8(12) . .
O18 S6 O17 109.6(9) . .
O16 S6 O17 110.7(10) . .
O17' S6 O17 66.3(10) . .
O16' S6 O17 73.5(11) . .
O18 S6 O18' 55.0(10) . .
O16 S6 O18' 68.6(11) . .
O17' S6 O18' 98.5(12) . .
O16' S6 O18' 104.5(12) . .
O17 S6 O18' 154.5(9) . .
O18 S6 C61 107.6(7) . .
O16 S6 C61 106.3(7) . .
O17' S6 C61 110.0(8) . .
O16' S6 C61 110.8(9) . .
O17 S6 C61 103.8(6) . .
O18' S6 C61 100.6(8) . .

loop_
_geom_bond_atom_site_label_1
_geom_bond_atom_site_label_2
_geom_bond_distance
_geom_bond_site_symmetry_2
Pb1 N8 2.497(7) 1_445
Pb1 O10 2.507(7) 1_445
Pb1 N7 2.514(8) 1_445
Pb1 N9 2.523(8) 1_445
Pb1 O6 2.574(7) .
Pb2 O1W 2.478(8) .
Pb2 N2 2.502(8) .
Pb2 N3 2.516(8) .
Pb2 N1 2.519(9) .
Pb2 O7 2.656(6) .
Pb3 N4 2.507(7) .
Pb3 O17 2.514(12) .
Pb3 N04 2.510(9) .
Pb3 N6 2.515(9) .
Pb3 O17' 2.757(19) .
Pb3 O3 2.631(7) .
C1 N1 1.333(12) .
C1 C2 1.414(16) .
C2 C3 1.362(16) .
C3 C4 1.373(14) .
C4 C5 1.385(14) .
C5 N1 1.350(12) .
C5 C6 1.470(13) .
C6 N2 1.347(12) .
C6 C7 1.366(12) .
C7 C8 1.376(13) .
C8 C9 1.379(14) .
C8 C16 1.503(13) .
C9 C10 1.377(13) .
C10 N2 1.367(11) .
C10 C11 1.472(13) .
C11 N3 1.335(11) .
C11 C12 1.378(13) .
C12 C13 1.382(14) .
C13 C14 1.366(15) .
C14 C15 1.348(15) .
C15 N3 1.370(14) .
C16 C21 1.383(14) .
C16 C17 1.407(13) .
C17 C18 1.396(13) .
C17 S1 1.768(10) .
C18 C19 1.368(14) .
C19 C20 1.364(13) .
C19 S2 1.785(10) .
C20 C21 1.398(14) .
C22 N04 1.310(13) .
C22 C23 1.383(17) .
C23 C24 1.379(16) .
C24 C25 1.373(16) .
C25 C26 1.405(15) .
C26 N04 1.326(12) .
C26 C27 1.481(14) .
C27 N4 1.364(12) .
C27 C28 1.408(13) .
C28 C29 1.359(13) .
C29 C30 1.404(12) .
C29 C37 1.515(12) .
C30 C31 1.379(12) .
C31 N4 1.346(11) .
C31 C32 1.489(12) .
C32 N6 1.344(11) .
C32 C33 1.383(13) .
C33 C34 1.377(14) .
C34 C35 1.380(14) .
C35 C36 1.337(15) .
C36 N6 1.360(13) .
C37 C38 1.380(12) .
C37 C42 1.385(12) .
C38 C39 1.408(12) .
C38 S3 1.791(9) .
C39 C40 1.377(13) .
C40 C41 1.389(13) .
C40 S4 1.780(9) .
C41 C42 1.392(12) .
C43 C44 1.370(16) .
C43 N7 1.372(13) .
C44 C45 1.334(15) .
C45 C46 1.374(14) .
C46 C47 1.391(13) .
C47 N7 1.324(11) .
C47 C48 1.503(12) .
C48 N8 1.348(11) .
C48 C49 1.378(11) .
C49 C50 1.404(13) .
C50 C51 1.382(13) .
C50 C58 1.502(12) .
C51 C52 1.387(12) .
C52 N8 1.348(11) .
C52 C53 1.486(13) .
C53 N9 1.362(11) .
C53 C54 1.370(13) .
C54 C55 1.386(14) .
C55 C56 1.358(15) .
C56 C57 1.375(15) .
C57 N9 1.315(13) .
C58 C63 1.377(13) .
C58 C59 1.407(13) .
C59 C60 1.384(12) .
C59 S5 1.804(10) .
C60 C61 1.374(13) .
C61 C62 1.368(13) .
C61 S6 1.782(9) .
C62 C63 1.398(12) .
N7 Pb1 2.514(8) 1_665
N8 Pb1 2.497(7) 1_665
N9 Pb1 2.523(8) 1_665
O1 S1 1.455(8) .
O2 S1 1.465(7) .
O3 S1 1.461(7) .
O4 S2 1.450(9) .
O5 S2 1.435(8) .
O6 S2 1.473(8) .
O7 S3 1.466(7) .
O8 S3 1.454(7) .
O9 S3 1.439(7) .
O10 S4 1.466(7) .
O10 Pb1 2.507(7) 1_665
O11 S4 1.409(8) .
O12 S4 1.428(8) .
O13 S5 1.470(7) .
O14 S5 1.447(7) .
O15 S5 1.436(7) .
O16 S6 1.421(16) .
O17 S6 1.516(12) .
O18 S6 1.425(16) .
O18' S6 1.565(19) .
O17' S6 1.358(17) .
O16' S6 1.37(2) .
